data_7242024
loop_
_publ_author_name
'Coleman, Christopher N.'
'Tapping, Patrick C.'
'Huxley, Michael T.'
'Kee, Tak W.'
'Huang, David M.'
'Doonan, Christian J.'
'Sumby, Christopher J.'

_publ_section_title
;
 Structural modulation of the photophysical and electronic properties of
 pyrene-based 3D metal--organic frameworks derived from s-block metals
;
_journal_issue 1
_journal_name_full CrystEngComm
_journal_page_first 82
_journal_page_last 90
_journal_paper_doi 10.1039/D0CE01505A
_journal_volume 23
_journal_year 2021
_chemical_formula_moiety 'C50 H36 N2 Na4 O10'
_chemical_formula_sum 'C50 H36 N2 Na4 O10'
_chemical_formula_weight 916.77
_space_group_crystal_system monoclinic
_space_group_IT_number 14
_space_group_name_Hall '-P 2yn'
_space_group_name_H-M_alt 'P 1 21/n 1'
_atom_sites_solution_hydrogens geom
_atom_sites_solution_primary dual
_audit_creation_date 2020-07-15
_audit_creation_method
;
Olex2 1.2
(compiled 2018.05.29 svn.r3508 for OlexSys, GUI svn.r5506)
;
_audit_update_record
;
2020-09-02 deposited with the CCDC.	2020-11-05 downloaded from the CCDC.
;
_cell_angle_alpha 90
_cell_angle_beta 90.887(6)
_cell_angle_gamma 90
_cell_formula_units_Z 4
_cell_length_a 21.7180(13)
_cell_length_b 7.8066(6)
_cell_length_c 24.1817(17)
_cell_measurement_reflns_used 4081
_cell_measurement_temperature 150.00(2)
_cell_measurement_theta_max 19.6920
_cell_measurement_theta_min 3.6130
_cell_volume 4099.4(5)
_computing_cell_refinement
;
CrysAlisPro, Agilent Technologies,
Version 1.171.37.35h (release 09-02-2015 CrysAlis171 .NET)
(compiled Feb  9 2015,16:26:32)
;
_computing_data_collection
;
CrysAlisPro, Agilent Technologies,
Version 1.171.37.35h (release 09-02-2015 CrysAlis171 .NET)
(compiled Feb  9 2015,16:26:32)
;
_computing_data_reduction
;
CrysAlisPro, Agilent Technologies,
Version 1.171.37.35h (release 09-02-2015 CrysAlis171 .NET)
(compiled Feb  9 2015,16:26:32)
;
_computing_molecular_graphics 'Olex2 (Dolomanov et al., 2009)'
_computing_publication_material 'Olex2 (Dolomanov et al., 2009)'
_computing_structure_refinement 'ShelXL (Sheldrick, 2015)'
_computing_structure_solution 'ShelXT (Sheldrick, 2015)'
_diffrn_ambient_environment N~2~
_diffrn_ambient_temperature 150.00(2)
_diffrn_detector 'CCD plate'
_diffrn_detector_area_resol_mean 16.1695
_diffrn_detector_type Eos
_diffrn_measured_fraction_theta_full 0.998
_diffrn_measured_fraction_theta_max 0.998
_diffrn_measurement_details
;
#__ type_ start__ end____ width___ exp.time_
  1 omega  -25.00   61.00   1.0000   40.0000
omega____ theta____ kappa____ phi______ frames
    -       18.9482  -99.0000  -30.0000 86

#__ type_ start__ end____ width___ exp.time_
  2 omega  -25.00   61.00   1.0000   40.0000
omega____ theta____ kappa____ phi______ frames
    -       18.9482  -99.0000  150.0000 86

#__ type_ start__ end____ width___ exp.time_
  3 omega  -25.00   61.00   1.0000   40.0000
omega____ theta____ kappa____ phi______ frames
    -       18.9482  -99.0000 -120.0000 86

#__ type_ start__ end____ width___ exp.time_
  4 omega  -88.00    2.00   1.0000   40.0000
omega____ theta____ kappa____ phi______ frames
    -      -19.4951  -57.0000  -30.0000 90

#__ type_ start__ end____ width___ exp.time_
  5 omega  -41.00   49.00   1.0000   40.0000
omega____ theta____ kappa____ phi______ frames
    -      -19.4951   57.0000   60.0000 90

#__ type_ start__ end____ width___ exp.time_
  6 omega  -88.00    2.00   1.0000   40.0000
omega____ theta____ kappa____ phi______ frames
    -      -19.4951  -57.0000 -120.0000 90

#__ type_ start__ end____ width___ exp.time_
  7 omega  -92.00    6.00   1.0000   40.0000
omega____ theta____ kappa____ phi______ frames
    -      -19.4951  -37.0000   30.0000 98

#__ type_ start__ end____ width___ exp.time_
  8 omega  -25.00   22.00   1.0000   40.0000
omega____ theta____ kappa____ phi______ frames
    -      -19.4951  -99.0000 -180.0000 47

#__ type_ start__ end____ width___ exp.time_
  9 omega  -92.00    6.00   1.0000   40.0000
omega____ theta____ kappa____ phi______ frames
    -      -19.4951  -37.0000  120.0000 98

#__ type_ start__ end____ width___ exp.time_
 10 omega  -25.00   61.00   1.0000   40.0000
omega____ theta____ kappa____ phi______ frames
    -       18.9482  -99.0000   30.0000 86

#__ type_ start__ end____ width___ exp.time_
 11 omega  -64.00   53.00   1.0000   40.0000
omega____ theta____ kappa____ phi______ frames
    -      -19.4951   19.0000    0.0000 117

#__ type_ start__ end____ width___ exp.time_
 12 omega  -95.00  -35.00   1.0000   40.0000
omega____ theta____ kappa____ phi______ frames
    -      -19.4951 -178.0000   90.0000 60

#__ type_ start__ end____ width___ exp.time_
 13 omega  -56.00   39.00   1.0000   40.0000
omega____ theta____ kappa____ phi______ frames
    -      -19.4951   88.0000   39.0000 95

#__ type_ start__ end____ width___ exp.time_
 14 omega  -25.00   22.00   1.0000   40.0000
omega____ theta____ kappa____ phi______ frames
    -      -19.4951  -99.0000   90.0000 47

#__ type_ start__ end____ width___ exp.time_
 15 omega  -41.00   49.00   1.0000   40.0000
omega____ theta____ kappa____ phi______ frames
    -      -19.4951   57.0000  120.0000 90

#__ type_ start__ end____ width___ exp.time_
 16 omega  -64.00   53.00   1.0000   40.0000
omega____ theta____ kappa____ phi______ frames
    -      -19.4951   19.0000 -150.0000 117

#__ type_ start__ end____ width___ exp.time_
 17 omega  -54.00   32.00   1.0000   40.0000
omega____ theta____ kappa____ phi______ frames
    -       18.9482    0.0000 -180.0000 86

#__ type_ start__ end____ width___ exp.time_
 18 omega  -88.00    2.00   1.0000   40.0000
omega____ theta____ kappa____ phi______ frames
    -      -19.4951  -57.0000  -90.0000 90

#__ type_ start__ end____ width___ exp.time_
 19 omega  -41.00   49.00   1.0000   40.0000
omega____ theta____ kappa____ phi______ frames
    -      -19.4951   57.0000  -30.0000 90

#__ type_ start__ end____ width___ exp.time_
 20 omega  -41.00   49.00   1.0000   40.0000
omega____ theta____ kappa____ phi______ frames
    -      -19.4951   57.0000  -90.0000 90
;
_diffrn_measurement_device 'four-circle diffractometer'
_diffrn_measurement_device_type 'Xcalibur, Eos'
_diffrn_measurement_method '\w scans'
_diffrn_orient_matrix_UB_11 0.0158649000
_diffrn_orient_matrix_UB_12 0.0149584000
_diffrn_orient_matrix_UB_13 -0.0249988000
_diffrn_orient_matrix_UB_21 0.0063897000
_diffrn_orient_matrix_UB_22 0.0851201000
_diffrn_orient_matrix_UB_23 0.0085977000
_diffrn_orient_matrix_UB_31 0.0278367000
_diffrn_orient_matrix_UB_32 -0.0279798000
_diffrn_orient_matrix_UB_33 0.0127114000
_diffrn_radiation_monochromator graphite
_diffrn_radiation_probe x-ray
_diffrn_radiation_type MoK\a
_diffrn_radiation_wavelength 0.71073
_diffrn_reflns_av_R_equivalents 0.3294
_diffrn_reflns_av_unetI/netI 0.1651
_diffrn_reflns_Laue_measured_fraction_full 0.998
_diffrn_reflns_Laue_measured_fraction_max 0.998
_diffrn_reflns_limit_h_max 25
_diffrn_reflns_limit_h_min -25
_diffrn_reflns_limit_k_max 9
_diffrn_reflns_limit_k_min -9
_diffrn_reflns_limit_l_max 28
_diffrn_reflns_limit_l_min -28
_diffrn_reflns_number 115555
_diffrn_reflns_point_group_measured_fraction_full 0.998
_diffrn_reflns_point_group_measured_fraction_max 0.998
_diffrn_reflns_theta_full 25.000
_diffrn_reflns_theta_max 25.059
_diffrn_reflns_theta_min 3.237
_diffrn_source 'Enhance (Mo) X-ray Source'
_exptl_absorpt_coefficient_mu 0.139
_exptl_absorpt_correction_T_max 1.00000
_exptl_absorpt_correction_T_min 0.71498
_exptl_absorpt_correction_type multi-scan
_exptl_absorpt_process_details
;
CrysAlisPro, Agilent Technologies,
Version 1.171.37.35h (release 09-02-2015 CrysAlis171 .NET)
(compiled Feb  9 2015,16:26:32)
Empirical absorption correction using spherical harmonics,
 implemented in SCALE3 ABSPACK scaling algorithm.
;
_exptl_crystal_colour 'clear yellow'
_exptl_crystal_colour_lustre clear
_exptl_crystal_colour_primary yellow
_exptl_crystal_density_diffrn 1.485
_exptl_crystal_description needle
_exptl_crystal_F_000 1896
_exptl_crystal_size_max 0.2
_exptl_crystal_size_mid 0.07
_exptl_crystal_size_min 0.06
_refine_diff_density_max 0.718
_refine_diff_density_min -0.472
_refine_diff_density_rms 0.120
_refine_ls_extinction_method none
_refine_ls_goodness_of_fit_ref 1.119
_refine_ls_hydrogen_treatment constr
_refine_ls_matrix_type full
_refine_ls_number_parameters 599
_refine_ls_number_reflns 7259
_refine_ls_number_restraints 0
_refine_ls_restrained_S_all 1.119
_refine_ls_R_factor_all 0.2167
_refine_ls_R_factor_gt 0.1321
_refine_ls_shift/su_max 0.000
_refine_ls_shift/su_mean 0.000
_refine_ls_structure_factor_coef Fsqd
_refine_ls_weighting_details 'w=1/[\s^2^(Fo^2^)+(0.1479P)^2^+27.8806P] where P=(Fo^2^+2Fc^2^)/3'
_refine_ls_weighting_scheme calc
_refine_ls_wR_factor_gt 0.3476
_refine_ls_wR_factor_ref 0.3874
_reflns_Friedel_coverage 0.000
_reflns_number_gt 3815
_reflns_number_total 7259
_reflns_threshold_expression 'I > 2\s(I)'
_cod_data_source_file d0ce01505a3.cif
_cod_data_source_block '[Na(TBAPy)](DMF)_omit'
_cod_database_code 7242024
_shelx_shelxl_version_number 2014/7
_chemical_oxdiff_formula C25H30N4O4Na1
_shelx_space_group_comment
;
The symmetry employed for this shelxl refinement is uniquely defined
by the following loop, which should always be used as a source of
symmetry information in preference to the above space-group names.
They are only intended as comments.
;
_shelx_estimated_absorpt_t_max 0.992
_shelx_estimated_absorpt_t_min 0.973
_reflns_odcompleteness_completeness 99.66
_reflns_odcompleteness_iscentric 1
_reflns_odcompleteness_theta 25.01
_olex2_refinement_description
;
1. Fixed Uiso
 At 1.2 times of:
  All C(H) groups
 At 1.5 times of:
  All C(H,H,H) groups
2.a Aromatic/amide H refined with riding coordinates:
 C2(H2), C7(H7), C8(H8), C12(H12), C13(H13), C15(H15), C16(H16), C22(H22),
 C23(H23), C25(H25), C26(H26), C32(H32), C37(H37), C38(H38), C42(H42), C43(H43),
  C45(H45), C46(H46), C52(H52), C53(H53), C55(H55), C56(H56), C61(H61), C71(H71)
2.b Idealised Me refined as rotating group:
 C63(H63A,H63B,H63C), C64(H64A,H64B,H64C), C73(H73A,H73B,H73C), C74(H74A,H74B,
 H74C)
;
_olex2_submission_special_instructions 'No special instructions were received'

loop_
_space_group_symop_operation_xyz
'x, y, z'
'-x+1/2, y+1/2, -z+1/2'
'-x, -y, -z'
'x-1/2, -y-1/2, z-1/2'

loop_
_atom_site_label
_atom_site_type_symbol
_atom_site_fract_x
_atom_site_fract_y
_atom_site_fract_z
_atom_site_U_iso_or_equiv
_atom_site_adp_type
_atom_site_occupancy
_atom_site_site_symmetry_order
_atom_site_calc_flag
_atom_site_refinement_flags_posn
_atom_site_refinement_flags_adp
_atom_site_refinement_flags_occupancy
_atom_site_disorder_assembly
_atom_site_disorder_group
Na1 Na 0.91656(19) 0.1578(5) 0.11726(16) 0.0377(10) Uani 1 1 d . . . . .
C1 C 0.6382(4) 0.0212(11) 0.0333(4) 0.022(2) Uani 1 1 d . . . . .
Na2 Na 0.98494(17) -0.1544(5) 0.04993(16) 0.0329(10) Uani 1 1 d . . . . .
C2 C 0.6270(4) 0.0708(12) 0.0872(4) 0.027(2) Uani 1 1 d . . . . .
H2 H 0.6614 0.0911 0.1111 0.032 Uiso 1 1 calc R . . . .
Na3 Na 0.98216(18) -0.4379(6) -0.06963(16) 0.0440(12) Uani 1 1 d . . . . .
C3 C 0.5687(4) 0.0923(11) 0.1083(4) 0.022(2) Uani 1 1 d . . . . .
Na4 Na 0.89442(19) 0.3277(6) -0.13992(18) 0.0444(12) Uani 1 1 d . . . . .
C4 C 0.5172(4) 0.0676(11) 0.0734(4) 0.018(2) Uani 1 1 d . . . . .
C5 C 0.5262(4) 0.0160(11) 0.0178(4) 0.020(2) Uani 1 1 d . . . . .
C6 C 0.5873(4) -0.0124(11) -0.0017(4) 0.020(2) Uani 1 1 d . . . . .
C7 C 0.5930(4) -0.0815(11) -0.0562(4) 0.023(2) Uani 1 1 d . . . . .
H7 H 0.6330 -0.1081 -0.0692 0.027 Uiso 1 1 calc R . . . .
C8 C 0.5437(4) -0.1106(11) -0.0901(4) 0.024(2) Uani 1 1 d . . . . .
H8 H 0.5498 -0.1603 -0.1254 0.029 Uiso 1 1 calc R . . . .
C11 C 0.7028(4) 0.0220(12) 0.0154(4) 0.023(2) Uani 1 1 d . . . . .
C12 C 0.7199(4) 0.1041(12) -0.0329(4) 0.023(2) Uani 1 1 d . . . . .
H12 H 0.6894 0.1415 -0.0587 0.028 Uiso 1 1 calc R . . . .
C13 C 0.7823(4) 0.1317(13) -0.0434(4) 0.027(2) Uani 1 1 d . . . . .
H13 H 0.7938 0.1906 -0.0761 0.032 Uiso 1 1 calc R . . . .
C14 C 0.8270(4) 0.0748(12) -0.0073(4) 0.024(2) Uani 1 1 d . . . . .
C15 C 0.8103(5) -0.0153(13) 0.0392(4) 0.030(2) Uani 1 1 d . . . . .
H15 H 0.8412 -0.0575 0.0638 0.036 Uiso 1 1 calc R . . . .
C16 C 0.7488(4) -0.0449(12) 0.0503(4) 0.024(2) Uani 1 1 d . . . . .
H16 H 0.7379 -0.1109 0.0817 0.029 Uiso 1 1 calc R . . . .
C17 C 0.8938(4) 0.1283(12) -0.0158(4) 0.029(2) Uani 1 1 d . . . . .
O18 O 0.9058(3) 0.2123(10) -0.0573(3) 0.0394(19) Uani 1 1 d . . . . .
O19 O 0.9339(3) 0.0800(9) 0.0194(3) 0.0312(16) Uani 1 1 d . . . . .
C21 C 0.5637(4) 0.1328(12) 0.1679(4) 0.026(2) Uani 1 1 d . . . . .
C22 C 0.6009(4) 0.2613(11) 0.1931(4) 0.026(2) Uani 1 1 d . . . . .
H22 H 0.6286 0.3258 0.1713 0.031 Uiso 1 1 calc R . . . .
C23 C 0.5971(4) 0.2928(13) 0.2484(4) 0.028(2) Uani 1 1 d . . . . .
H23 H 0.6240 0.3752 0.2647 0.034 Uiso 1 1 calc R . . . .
C24 C 0.5553(4) 0.2086(13) 0.2818(4) 0.028(2) Uani 1 1 d . . . . .
C25 C 0.5191(4) 0.0810(13) 0.2569(4) 0.031(2) Uani 1 1 d . . . . .
H25 H 0.4910 0.0190 0.2789 0.037 Uiso 1 1 calc R . . . .
C26 C 0.5230(4) 0.0421(12) 0.2014(4) 0.027(2) Uani 1 1 d . . . . .
H26 H 0.4980 -0.0461 0.1859 0.032 Uiso 1 1 calc R . . . .
C27 C 0.5453(5) 0.2602(13) 0.3412(4) 0.035(3) Uani 1 1 d . . . . .
O28 O 0.5804(3) 0.3655(8) 0.3629(3) 0.0386(19) Uani 1 1 d . . . . .
O29 O 0.4988(3) 0.1921(10) 0.3640(3) 0.0374(18) Uani 1 1 d . . . . .
C31 C 0.5739(4) -0.5838(11) -0.1053(4) 0.020(2) Uani 1 1 d . . . . .
C32 C 0.6310(4) -0.5472(11) -0.0806(4) 0.024(2) Uani 1 1 d . . . . .
H32 H 0.6666 -0.5571 -0.1027 0.029 Uiso 1 1 calc R . . . .
C33 C 0.6393(4) -0.4977(11) -0.0261(4) 0.023(2) Uani 1 1 d . . . . .
C34 C 0.5866(4) -0.4712(11) 0.0068(4) 0.023(2) Uani 1 1 d . . . . .
C35 C 0.5273(4) -0.5115(11) -0.0169(4) 0.020(2) Uani 1 1 d . . . . .
C36 C 0.5200(4) -0.5650(11) -0.0722(4) 0.025(2) Uani 1 1 d . . . . .
C37 C 0.5899(4) -0.4014(12) 0.0606(4) 0.024(2) Uani 1 1 d . . . . .
H37 H 0.6287 -0.3663 0.0753 0.029 Uiso 1 1 calc R . . . .
C38 C 0.4608(4) -0.6168(11) -0.0919(4) 0.022(2) Uani 1 1 d . . . . .
H38 H 0.4569 -0.6653 -0.1278 0.026 Uiso 1 1 calc R . . . .
C41 C 0.5710(4) -0.6292(11) -0.1636(4) 0.021(2) Uani 1 1 d . . . . .
C42 C 0.5316(4) -0.5427(12) -0.2017(4) 0.030(2) Uani 1 1 d . . . . .
H42 H 0.5060 -0.4530 -0.1888 0.036 Uiso 1 1 calc R . . . .
C43 C 0.5297(4) -0.5856(12) -0.2565(4) 0.027(2) Uani 1 1 d . . . . .
H43 H 0.5019 -0.5278 -0.2807 0.033 Uiso 1 1 calc R . . . .
C44 C 0.5681(5) -0.7132(13) -0.2774(4) 0.028(2) Uani 1 1 d . . . . .
C45 C 0.6079(4) -0.7945(12) -0.2408(4) 0.028(2) Uani 1 1 d . . . . .
H45 H 0.6345 -0.8811 -0.2542 0.034 Uiso 1 1 calc R . . . .
C46 C 0.6101(4) -0.7537(11) -0.1856(4) 0.022(2) Uani 1 1 d . . . . .
H46 H 0.6387 -0.8109 -0.1619 0.026 Uiso 1 1 calc R . . . .
C47 C 0.5614(5) -0.7726(14) -0.3377(4) 0.035(3) Uani 1 1 d . . . . .
O48 O 0.5201(3) -0.6992(10) -0.3664(3) 0.0392(18) Uani 1 1 d . . . . .
O49 O 0.5975(3) -0.8860(10) -0.3543(3) 0.0422(19) Uani 1 1 d . . . . .
C51 C 0.7032(4) -0.4757(12) -0.0052(4) 0.024(2) Uani 1 1 d . . . . .
C52 C 0.7243(4) -0.5457(12) 0.0444(4) 0.027(2) Uani 1 1 d . . . . .
H52 H 0.6953 -0.5948 0.0688 0.032 Uiso 1 1 calc R . . . .
C53 C 0.7850(4) -0.5465(11) 0.0594(4) 0.020(2) Uani 1 1 d . . . . .
H53 H 0.7977 -0.6005 0.0929 0.024 Uiso 1 1 calc R . . . .
C54 C 0.8291(4) -0.4676(11) 0.0256(4) 0.023(2) Uani 1 1 d . . . . .
C55 C 0.8093(4) -0.3951(12) -0.0229(4) 0.026(2) Uani 1 1 d . . . . .
H55 H 0.8383 -0.3429 -0.0467 0.032 Uiso 1 1 calc R . . . .
C56 C 0.7470(4) -0.3968(12) -0.0380(4) 0.025(2) Uani 1 1 d . . . . .
H56 H 0.7342 -0.3429 -0.0715 0.030 Uiso 1 1 calc R . . . .
C57 C 0.8962(4) -0.4802(12) 0.0412(4) 0.026(2) Uani 1 1 d . . . . .
O58 O 0.9104(3) -0.5773(9) 0.0809(3) 0.0372(18) Uani 1 1 d . . . . .
O59 O 0.9344(3) -0.3968(9) 0.0136(3) 0.0298(16) Uani 1 1 d . . . . .
O60 O 0.8341(6) 0.1957(14) 0.1778(4) 0.093(4) Uani 1 1 d . . . . .
C61 C 0.7888(9) 0.156(2) 0.2100(6) 0.082(5) Uani 1 1 d . . . . .
H61 H 0.7519 0.1085 0.1951 0.098 Uiso 1 1 calc R . . . .
N62 N 0.7948(5) 0.1824(14) 0.2623(5) 0.062(3) Uani 1 1 d . . . . .
C63 C 0.8469(7) 0.2522(18) 0.2878(6) 0.072(4) Uani 1 1 d . . . . .
H63A H 0.8731 0.3047 0.2598 0.108 Uiso 1 1 calc GR . . . .
H63B H 0.8699 0.1616 0.3070 0.108 Uiso 1 1 calc GR . . . .
H63C H 0.8344 0.3396 0.3145 0.108 Uiso 1 1 calc GR . . . .
C64 C 0.7446(8) 0.132(2) 0.2998(7) 0.090(5) Uani 1 1 d . . . . .
H64A H 0.7118 0.0750 0.2784 0.134 Uiso 1 1 calc GR . . . .
H64B H 0.7279 0.2345 0.3176 0.134 Uiso 1 1 calc GR . . . .
H64C H 0.7607 0.0536 0.3281 0.134 Uiso 1 1 calc GR . . . .
O70 O 0.8087(4) 0.2974(13) -0.1906(4) 0.068(3) Uani 1 1 d . . . . .
C71 C 0.7714(6) 0.3374(15) -0.2276(5) 0.046(3) Uani 1 1 d . . . . .
H71 H 0.7331 0.3841 -0.2168 0.055 Uiso 1 1 calc R . . . .
N72 N 0.7811(4) 0.3200(12) -0.2807(4) 0.043(2) Uani 1 1 d . . . . .
C73 C 0.7334(6) 0.3638(18) -0.3217(5) 0.058(4) Uani 1 1 d . . . . .
H73A H 0.6996 0.4233 -0.3034 0.087 Uiso 1 1 calc GR . . . .
H73B H 0.7177 0.2588 -0.3391 0.087 Uiso 1 1 calc GR . . . .
H73C H 0.7509 0.4386 -0.3499 0.087 Uiso 1 1 calc GR . . . .
C74 C 0.8383(6) 0.2510(18) -0.3018(6) 0.061(4) Uani 1 1 d . . . . .
H74A H 0.8333 0.1284 -0.3092 0.092 Uiso 1 1 calc GR . . . .
H74B H 0.8714 0.2679 -0.2743 0.092 Uiso 1 1 calc GR . . . .
H74C H 0.8488 0.3103 -0.3361 0.092 Uiso 1 1 calc GR . . . .

loop_
_atom_site_aniso_label
_atom_site_aniso_U_11
_atom_site_aniso_U_22
_atom_site_aniso_U_33
_atom_site_aniso_U_23
_atom_site_aniso_U_13
_atom_site_aniso_U_12
Na1 0.044(2) 0.033(2) 0.036(2) 0.0035(19) -0.0074(19) 0.0026(19)
C1 0.027(5) 0.014(4) 0.025(5) -0.004(4) 0.001(4) 0.002(4)
Na2 0.033(2) 0.032(2) 0.034(2) 0.0133(18) 0.0072(17) -0.0025(17)
C2 0.027(5) 0.025(5) 0.029(6) 0.007(4) -0.006(4) -0.007(4)
Na3 0.033(2) 0.070(3) 0.029(2) 0.012(2) 0.0022(18) 0.020(2)
C3 0.034(6) 0.014(4) 0.020(5) 0.001(4) 0.011(4) -0.008(4)
Na4 0.036(2) 0.054(3) 0.043(3) 0.019(2) -0.004(2) -0.003(2)
C4 0.018(5) 0.017(5) 0.021(5) -0.003(4) 0.002(4) -0.010(4)
C5 0.020(5) 0.015(5) 0.024(5) -0.003(4) 0.007(4) -0.008(4)
C6 0.022(5) 0.019(5) 0.019(5) 0.008(4) 0.000(4) 0.002(4)
C7 0.026(5) 0.021(5) 0.022(5) 0.000(4) 0.010(4) -0.001(4)
C8 0.032(6) 0.024(5) 0.016(5) 0.002(4) 0.005(4) 0.004(4)
C11 0.020(5) 0.027(5) 0.020(5) -0.007(4) 0.004(4) 0.004(4)
C12 0.019(5) 0.033(5) 0.019(5) -0.001(4) 0.004(4) 0.007(4)
C13 0.020(5) 0.039(6) 0.022(5) -0.001(5) 0.002(4) -0.007(4)
C14 0.024(5) 0.030(5) 0.018(5) 0.003(4) 0.012(4) 0.007(4)
C15 0.034(6) 0.034(6) 0.023(5) -0.003(4) 0.000(4) 0.005(5)
C16 0.021(5) 0.024(5) 0.027(5) 0.003(4) 0.002(4) 0.005(4)
C17 0.024(5) 0.028(5) 0.035(6) -0.006(5) -0.006(5) 0.009(4)
O18 0.026(4) 0.058(5) 0.034(4) 0.020(4) 0.001(3) -0.003(3)
O19 0.024(4) 0.038(4) 0.031(4) 0.006(3) 0.002(3) 0.002(3)
C21 0.027(5) 0.026(5) 0.025(5) -0.005(4) 0.003(4) 0.000(4)
C22 0.031(5) 0.019(5) 0.027(6) -0.003(4) 0.005(4) 0.002(4)
C23 0.026(5) 0.033(6) 0.025(6) 0.006(4) -0.010(4) -0.001(4)
C24 0.030(6) 0.033(6) 0.022(5) -0.001(4) 0.003(4) 0.004(5)
C25 0.031(6) 0.030(6) 0.030(6) 0.008(5) 0.004(5) -0.004(5)
C26 0.033(6) 0.024(5) 0.024(5) 0.003(4) 0.007(4) 0.000(4)
C27 0.055(7) 0.022(5) 0.028(6) -0.006(5) -0.006(5) 0.011(5)
O28 0.056(5) 0.024(4) 0.036(4) -0.014(3) -0.010(4) 0.007(4)
O29 0.031(4) 0.055(5) 0.026(4) -0.011(4) 0.002(3) -0.003(4)
C31 0.024(5) 0.016(4) 0.021(5) 0.003(4) 0.002(4) -0.001(4)
C32 0.020(5) 0.018(5) 0.034(6) 0.001(4) 0.002(4) -0.006(4)
C33 0.026(5) 0.019(5) 0.025(5) -0.004(4) -0.002(4) 0.003(4)
C34 0.033(6) 0.009(4) 0.027(5) 0.004(4) 0.009(4) 0.003(4)
C35 0.019(5) 0.021(5) 0.019(5) -0.002(4) 0.000(4) 0.007(4)
C36 0.037(6) 0.009(4) 0.030(6) -0.002(4) 0.002(5) -0.002(4)
C37 0.025(5) 0.027(5) 0.019(5) -0.001(4) -0.006(4) 0.003(4)
C38 0.021(5) 0.022(5) 0.022(5) -0.005(4) -0.005(4) 0.002(4)
C41 0.013(5) 0.026(5) 0.024(5) -0.004(4) 0.000(4) -0.010(4)
C42 0.038(6) 0.020(5) 0.031(6) -0.010(4) -0.004(5) 0.005(4)
C43 0.026(5) 0.031(5) 0.024(5) 0.006(4) 0.001(4) 0.007(4)
C44 0.037(6) 0.031(6) 0.017(5) -0.006(4) 0.002(4) -0.004(5)
C45 0.028(5) 0.016(5) 0.040(6) -0.006(4) 0.001(5) 0.002(4)
C46 0.027(5) 0.019(5) 0.020(5) 0.000(4) 0.000(4) -0.001(4)
C47 0.029(6) 0.037(6) 0.038(6) -0.003(5) 0.004(5) -0.018(5)
O48 0.033(4) 0.052(5) 0.032(4) -0.005(4) -0.005(3) -0.006(4)
O49 0.044(5) 0.043(5) 0.040(4) -0.017(4) 0.006(4) 0.003(4)
C51 0.020(5) 0.026(5) 0.026(5) -0.008(4) 0.003(4) 0.001(4)
C52 0.028(6) 0.027(5) 0.026(5) 0.001(4) 0.010(4) -0.010(4)
C53 0.025(5) 0.023(5) 0.013(5) -0.004(4) 0.007(4) 0.000(4)
C54 0.016(5) 0.017(5) 0.035(6) -0.001(4) 0.000(4) 0.003(4)
C55 0.025(5) 0.025(5) 0.029(6) 0.003(4) 0.006(4) 0.003(4)
C56 0.024(5) 0.031(5) 0.020(5) 0.000(4) 0.002(4) 0.002(4)
C57 0.038(6) 0.016(5) 0.024(5) -0.002(4) 0.008(5) 0.002(4)
O58 0.031(4) 0.040(4) 0.040(4) 0.010(4) -0.005(3) 0.003(3)
O59 0.020(3) 0.040(4) 0.029(4) 0.001(3) 0.002(3) -0.008(3)
O60 0.131(10) 0.079(8) 0.070(7) 0.032(6) 0.052(7) 0.030(7)
C61 0.120(14) 0.083(11) 0.042(9) 0.011(8) -0.013(9) 0.026(10)
N62 0.073(8) 0.054(7) 0.058(8) 0.000(6) -0.014(6) 0.001(6)
C63 0.079(10) 0.052(8) 0.084(11) -0.015(8) -0.029(9) -0.009(8)
C64 0.097(12) 0.074(11) 0.098(13) 0.003(10) 0.020(10) -0.006(10)
O70 0.049(5) 0.098(8) 0.057(6) 0.001(5) -0.022(5) -0.007(5)
C71 0.053(8) 0.045(7) 0.039(7) -0.001(6) 0.001(6) -0.012(6)
N72 0.042(6) 0.043(6) 0.044(6) 0.004(5) 0.008(5) -0.002(4)
C73 0.059(8) 0.079(10) 0.036(7) 0.006(7) 0.000(6) 0.011(7)
C74 0.051(8) 0.061(9) 0.072(9) -0.017(7) 0.017(7) -0.001(7)

loop_
_atom_type_symbol
_atom_type_description
_atom_type_scat_dispersion_real
_atom_type_scat_dispersion_imag
_atom_type_scat_source
C C 0.0033 0.0016 'International Tables Vol C Tables 4.2.6.8 and 6.1.1.4'
H H 0.0000 0.0000 'International Tables Vol C Tables 4.2.6.8 and 6.1.1.4'
N N 0.0061 0.0033 'International Tables Vol C Tables 4.2.6.8 and 6.1.1.4'
O O 0.0106 0.0060 'International Tables Vol C Tables 4.2.6.8 and 6.1.1.4'
Na Na 0.0362 0.0249 'International Tables Vol C Tables 4.2.6.8 and 6.1.1.4'

loop_
_geom_angle_atom_site_label_1
_geom_angle_atom_site_label_2
_geom_angle_atom_site_label_3
_geom_angle
_geom_angle_site_symmetry_1
_geom_angle_site_symmetry_3
_geom_angle_publ_flag
Na2 Na1 Na3 90.56(14) . 3_755 ?
O19 Na1 Na2 43.18(18) . . ?
O19 Na1 Na3 73.7(2) . 3_755 ?
O28 Na1 Na2 50.7(2) 2_645 . ?
O28 Na1 Na3 134.3(3) 2_645 3_755 ?
O28 Na1 O19 87.3(3) 2_645 . ?
O28 Na1 O60 90.8(3) 2_645 . ?
O48 Na1 Na2 75.1(2) 4_656 . ?
O48 Na1 Na3 46.8(2) 4_656 3_755 ?
O48 Na1 O19 92.1(3) 4_656 . ?
O48 Na1 O28 94.5(3) 4_656 2_645 ?
O48 Na1 O60 128.9(4) 4_656 . ?
O58 Na1 Na2 120.7(2) 1_565 . ?
O58 Na1 Na3 45.19(19) 1_565 3_755 ?
O58 Na1 O19 82.0(3) 1_565 . ?
O58 Na1 O28 168.7(3) 1_565 2_645 ?
O58 Na1 O48 89.4(3) 1_565 4_656 ?
O58 Na1 O60 95.0(3) 1_565 . ?
O60 Na1 Na2 139.0(3) . . ?
O60 Na1 Na3 130.5(3) . 3_755 ?
O60 Na1 O19 139.0(4) . . ?
C2 C1 C6 118.1(8) . . ?
C2 C1 C11 117.1(8) . . ?
C6 C1 C11 124.6(8) . . ?
Na1 Na2 Na2 85.49(16) . 3_755 ?
Na1 Na2 Na3 147.08(15) . . ?
Na2 Na2 Na3 82.59(15) 3_755 . ?
Na3 Na2 Na1 137.82(15) 3_745 . ?
Na3 Na2 Na2 136.6(2) 3_745 3_755 ?
Na3 Na2 Na3 61.88(13) 3_745 . ?
C17 Na2 Na1 121.9(2) 3_755 . ?
C17 Na2 Na2 63.5(2) 3_755 3_755 ?
C17 Na2 Na3 84.8(2) 3_755 3_745 ?
C17 Na2 Na3 79.2(2) 3_755 . ?
C17 Na2 C27 122.2(3) 3_755 2_645 ?
O18 Na2 Na1 123.4(2) 3_755 . ?
O18 Na2 Na2 89.2(2) 3_755 3_755 ?
O18 Na2 Na3 87.1(2) 3_755 . ?
O18 Na2 Na3 66.3(2) 3_755 3_745 ?
O18 Na2 C17 26.2(2) 3_755 3_755 ?
O18 Na2 O19 52.9(2) 3_755 3_755 ?
O18 Na2 C27 97.5(3) 3_755 2_645 ?
O18 Na2 O28 120.4(3) 3_755 2_645 ?
O18 Na2 O29 73.4(3) 3_755 2_645 ?
O19 Na2 Na1 118.9(2) 3_755 . ?
O19 Na2 Na1 48.67(19) . . ?
O19 Na2 Na2 40.34(17) 3_755 3_755 ?
O19 Na2 Na2 46.25(18) . 3_755 ?
O19 Na2 Na3 67.35(19) 3_755 . ?
O19 Na2 Na3 103.4(2) . . ?
O19 Na2 Na3 159.1(2) . 3_745 ?
O19 Na2 Na3 99.6(2) 3_755 3_745 ?
O19 Na2 C17 107.8(3) . 3_755 ?
O19 Na2 C17 27.1(2) 3_755 3_755 ?
O19 Na2 O18 130.7(3) . 3_755 ?
O19 Na2 O19 86.6(2) . 3_755 ?
O19 Na2 C27 148.9(3) 3_755 2_645 ?
O19 Na2 C27 112.2(3) . 2_645 ?
O19 Na2 O28 159.2(3) 3_755 2_645 ?
O19 Na2 O28 86.8(3) . 2_645 ?
O19 Na2 O29 138.3(3) . 2_645 ?
O19 Na2 O59 107.8(3) . . ?
C27 Na2 Na1 66.3(3) 2_645 . ?
C27 Na2 Na2 149.9(3) 2_645 3_755 ?
C27 Na2 Na3 71.8(2) 2_645 3_745 ?
C27 Na2 Na3 126.9(2) 2_645 . ?
O28 Na2 Na1 44.77(17) 2_645 . ?
O28 Na2 Na2 129.8(2) 2_645 3_755 ?
O28 Na2 Na3 93.51(19) 2_645 3_745 ?
O28 Na2 Na3 133.4(2) 2_645 . ?
O28 Na2 C17 141.1(3) 2_645 3_755 ?
O28 Na2 C27 26.1(3) 2_645 2_645 ?
O29 Na2 Na1 90.1(2) 2_645 . ?
O29 Na2 Na2 155.8(3) 2_645 3_755 ?
O29 Na2 Na3 112.5(2) 2_645 . ?
O29 Na2 Na3 50.9(2) 2_645 3_745 ?
O29 Na2 C17 99.5(3) 2_645 3_755 ?
O29 Na2 O19 126.3(3) 2_645 3_755 ?
O29 Na2 C27 27.0(3) 2_645 2_645 ?
O29 Na2 O28 53.1(2) 2_645 2_645 ?
O59 Na2 Na1 124.6(2) . . ?
O59 Na2 Na2 112.9(2) . 3_755 ?
O59 Na2 Na3 51.36(19) . 3_745 ?
O59 Na2 Na3 37.99(18) . . ?
O59 Na2 C17 112.8(3) . 3_755 ?
O59 Na2 O18 109.2(3) . 3_755 ?
O59 Na2 O19 105.3(3) . 3_755 ?
O59 Na2 C27 92.6(3) . 2_645 ?
O59 Na2 O28 95.5(2) . 2_645 ?
O59 Na2 O29 89.1(3) . 2_645 ?
C3 C2 C1 123.8(9) . . ?
Na1 Na3 Na3 111.7(2) 3_755 3_745 ?
Na2 Na3 Na1 122.88(15) 3_745 3_755 ?
Na2 Na3 Na3 63.82(14) 3_745 3_745 ?
Na4 Na3 Na1 126.76(16) 1_545 3_755 ?
Na4 Na3 Na2 69.02(14) 1_545 3_745 ?
Na4 Na3 Na3 118.3(2) 1_545 3_745 ?
O29 Na3 Na1 101.0(2) 4_655 3_755 ?
O29 Na3 Na2 46.76(18) 4_655 3_745 ?
O29 Na3 Na3 110.3(2) 4_655 3_745 ?
O29 Na3 Na4 45.70(18) 4_655 1_545 ?
O29 Na3 C47 84.5(3) 4_655 2_654 ?
O29 Na3 C57 80.6(3) 4_655 3_745 ?
O29 Na3 O59 80.7(2) 4_655 3_745 ?
C47 Na3 Na1 68.2(3) 2_654 3_755 ?
C47 Na3 Na2 130.1(3) 2_654 3_745 ?
C47 Na3 Na3 164.6(3) 2_654 3_745 ?
C47 Na3 Na4 68.4(3) 2_654 1_545 ?
C47 Na3 C57 128.5(3) 2_654 3_745 ?
O48 Na3 Na1 43.82(19) 2_654 3_755 ?
O48 Na3 Na2 146.9(2) 2_654 3_745 ?
O48 Na3 Na3 144.3(3) 2_654 3_745 ?
O48 Na3 Na4 95.6(2) 2_654 1_545 ?
O48 Na3 O29 101.3(3) 2_654 4_655 ?
O48 Na3 C47 27.4(3) 2_654 2_654 ?
O48 Na3 O49 53.7(2) 2_654 2_654 ?
O48 Na3 C57 110.1(3) 2_654 3_745 ?
O48 Na3 O59 136.4(3) 2_654 3_745 ?
O49 Na3 Na1 95.2(2) 2_654 3_755 ?
O49 Na3 Na2 113.7(2) 2_654 3_745 ?
O49 Na3 Na3 149.4(3) 2_654 3_745 ?
O49 Na3 Na4 45.3(2) 2_654 1_545 ?
O49 Na3 O29 76.8(3) 2_654 4_655 ?
O49 Na3 C47 27.1(3) 2_654 2_654 ?
O49 Na3 C57 147.8(3) 2_654 3_745 ?
O49 Na3 O59 157.2(3) 2_654 3_745 ?
C57 Na3 Na1 66.9(2) 3_745 3_755 ?
C57 Na3 Na2 62.7(2) 3_745 3_745 ?
C57 Na3 Na3 61.1(2) 3_745 3_745 ?
C57 Na3 Na4 124.5(3) 3_745 1_545 ?
O58 Na3 Na1 42.6(2) 3_745 3_755 ?
O58 Na3 Na2 81.5(2) 3_745 3_745 ?
O58 Na3 Na3 85.5(2) 3_745 3_745 ?
O58 Na3 Na4 124.3(3) 3_745 1_545 ?
O58 Na3 O29 79.6(3) 3_745 4_655 ?
O58 Na3 C47 102.2(3) 3_745 2_654 ?
O58 Na3 O48 84.1(3) 3_745 2_654 ?
O58 Na3 O49 125.0(3) 3_745 2_654 ?
O58 Na3 C57 26.6(2) 3_745 3_745 ?
O58 Na3 O59 53.1(2) 3_745 3_745 ?
O59 Na3 Na1 92.75(19) 3_745 3_755 ?
O59 Na3 Na1 121.4(3) . 3_755 ?
O59 Na3 Na2 96.2(2) . 3_745 ?
O59 Na3 Na2 45.15(17) 3_745 3_745 ?
O59 Na3 Na3 46.25(18) . 3_745 ?
O59 Na3 Na3 39.90(16) 3_745 3_745 ?
O59 Na3 Na4 106.1(2) . 1_545 ?
O59 Na3 Na4 114.1(2) 3_745 1_545 ?
O59 Na3 O29 136.1(3) . 4_655 ?
O59 Na3 C47 153.1(3) 3_745 2_654 ?
O59 Na3 C47 119.7(3) . 2_654 ?
O59 Na3 O48 116.5(3) . 2_654 ?
O59 Na3 O49 107.5(3) . 2_654 ?
O59 Na3 C57 104.7(3) . 3_745 ?
O59 Na3 C57 26.6(2) 3_745 3_745 ?
O59 Na3 O58 123.7(3) . 3_745 ?
O59 Na3 O59 86.1(3) . 3_745 ?
C2 C3 C4 119.1(8) . . ?
C2 C3 C21 117.8(8) . . ?
C4 C3 C21 123.0(8) . . ?
Na3 Na4 Na2 57.68(12) 1_565 3_755 ?
O18 Na4 Na2 40.18(19) . 3_755 ?
O18 Na4 Na3 71.8(2) . 1_565 ?
O18 Na4 O29 80.6(3) . 4_665 ?
O18 Na4 O49 117.1(3) . 2_664 ?
O18 Na4 O70 122.5(4) . . ?
O29 Na4 Na2 40.66(18) 4_665 3_755 ?
O29 Na4 Na3 54.4(2) 4_665 1_565 ?
O49 Na4 Na2 110.5(2) 2_664 3_755 ?
O49 Na4 Na3 53.4(2) 2_664 1_565 ?
O49 Na4 O29 89.5(3) 2_664 4_665 ?
O70 Na4 Na2 151.4(3) . 3_755 ?
O70 Na4 Na3 149.2(3) . 1_565 ?
O70 Na4 O29 147.3(4) . 4_665 ?
O70 Na4 O49 97.9(4) . 2_664 ?
C3 C4 C5 119.2(8) . . ?
C3 C4 C8 122.1(8) . 3_655 ?
C5 C4 C8 118.4(8) . 3_655 ?
C4 C5 C5 119.7(10) . 3_655 ?
C4 C5 C6 119.8(8) . . ?
C6 C5 C5 120.4(10) . 3_655 ?
C1 C6 C5 119.8(8) . . ?
C1 C6 C7 123.1(8) . . ?
C5 C6 C7 117.1(8) . . ?
C8 C7 C6 122.7(8) . . ?
C7 C8 C4 121.0(8) . 3_655 ?
C12 C11 C1 121.1(8) . . ?
C12 C11 C16 118.7(8) . . ?
C16 C11 C1 119.8(8) . . ?
C11 C12 C13 119.9(9) . . ?
C14 C13 C12 120.8(9) . . ?
C13 C14 C15 119.4(9) . . ?
C13 C14 C17 119.4(8) . . ?
C15 C14 C17 120.9(9) . . ?
C14 C15 C16 120.7(9) . . ?
C15 C16 C11 120.2(9) . . ?
C14 C17 Na2 165.2(6) . 3_755 ?
O18 C17 Na2 60.3(5) . 3_755 ?
O18 C17 C14 118.0(8) . . ?
O18 C17 O19 123.8(9) . . ?
O19 C17 Na2 65.0(5) . 3_755 ?
O19 C17 C14 118.2(9) . . ?
Na4 O18 Na2 103.8(3) . 3_755 ?
C17 O18 Na2 93.5(6) . 3_755 ?
C17 O18 Na4 159.4(7) . . ?
Na1 O19 Na2 134.2(3) . 3_755 ?
Na2 O19 Na1 88.1(3) . . ?
Na2 O19 Na2 93.4(2) . 3_755 ?
C17 O19 Na1 117.2(6) . . ?
C17 O19 Na2 142.3(6) . . ?
C17 O19 Na2 88.0(6) . 3_755 ?
C22 C21 C3 121.2(8) . . ?
C26 C21 C3 120.7(8) . . ?
C26 C21 C22 118.0(9) . . ?
C23 C22 C21 120.4(9) . . ?
C22 C23 C24 122.3(9) . . ?
C23 C24 C25 117.0(9) . . ?
C23 C24 C27 122.1(9) . . ?
C25 C24 C27 120.7(9) . . ?
C26 C25 C24 122.2(9) . . ?
C25 C26 C21 119.9(9) . . ?
C24 C27 Na2 174.5(8) . 2_655 ?
O28 C27 Na2 66.1(6) . 2_655 ?
O28 C27 C24 119.0(10) . . ?
O28 C27 O29 125.7(10) . . ?
O29 C27 Na2 59.6(5) . 2_655 ?
O29 C27 C24 115.3(9) . . ?
Na1 O28 Na2 84.5(2) 2_655 2_655 ?
C27 O28 Na1 139.0(7) . 2_655 ?
C27 O28 Na2 87.8(7) . 2_655 ?
Na2 O29 Na3 82.3(2) 2_655 4_556 ?
Na4 O29 Na2 101.7(3) 4_566 2_655 ?
Na4 O29 Na3 79.9(3) 4_566 4_556 ?
C27 O29 Na2 93.4(6) . 2_655 ?
C27 O29 Na3 135.1(6) . 4_556 ?
C27 O29 Na4 143.8(7) . 4_566 ?
C32 C31 C36 117.7(8) . . ?
C32 C31 C41 119.3(8) . . ?
C36 C31 C41 122.9(8) . . ?
C33 C32 C31 124.5(9) . . ?
C32 C33 C34 118.8(8) . . ?
C32 C33 C51 117.7(8) . . ?
C34 C33 C51 123.5(8) . . ?
C33 C34 C35 118.1(8) . . ?
C37 C34 C33 122.9(9) . . ?
C37 C34 C35 119.0(8) . . ?
C34 C35 C35 118.7(10) . 3_645 ?
C36 C35 C34 122.0(8) . . ?
C36 C35 C35 119.3(10) . 3_645 ?
C35 C36 C31 118.8(8) . . ?
C35 C36 C38 119.2(8) . . ?
C38 C36 C31 121.6(8) . . ?
C38 C37 C34 121.6(8) 3_645 . ?
C37 C38 C36 121.6(8) 3_645 . ?
C42 C41 C31 122.0(8) . . ?
C46 C41 C31 121.4(8) . . ?
C46 C41 C42 116.5(8) . . ?
C43 C42 C41 121.5(9) . . ?
C42 C43 C44 121.1(9) . . ?
C43 C44 C47 120.7(9) . . ?
C45 C44 C43 117.7(8) . . ?
C45 C44 C47 121.3(9) . . ?
C46 C45 C44 121.9(9) . . ?
C45 C46 C41 121.2(8) . . ?
C44 C47 Na3 160.9(7) . 2_644 ?
O48 C47 Na3 62.0(5) . 2_644 ?
O48 C47 C44 116.2(9) . . ?
O49 C47 Na3 67.4(6) . 2_644 ?
O49 C47 C44 117.9(10) . . ?
O49 C47 O48 126.0(10) . . ?
Na1 O48 Na3 89.4(3) 4 2_644 ?
C47 O48 Na1 147.4(7) . 4 ?
C47 O48 Na3 90.5(6) . 2_644 ?
Na4 O49 Na3 81.3(3) 2_634 2_644 ?
C47 O49 Na3 85.5(6) . 2_644 ?
C47 O49 Na4 140.7(7) . 2_634 ?
C52 C51 C33 123.0(8) . . ?
C52 C51 C56 116.6(8) . . ?
C56 C51 C33 120.1(8) . . ?
C53 C52 C51 122.5(9) . . ?
C52 C53 C54 120.5(8) . . ?
C53 C54 C57 119.4(8) . . ?
C55 C54 C53 118.1(8) . . ?
C55 C54 C57 122.3(8) . . ?
C54 C55 C56 120.7(9) . . ?
C51 C56 C55 121.6(9) . . ?
C54 C57 Na3 170.5(6) . 3_745 ?
O58 C57 Na3 57.0(5) . 3_745 ?
O58 C57 C54 117.1(8) . . ?
O59 C57 Na3 67.6(5) . 3_745 ?
O59 C57 C54 118.6(8) . . ?
O59 C57 O58 124.3(9) . . ?
Na1 O58 Na3 92.2(3) 1_545 3_745 ?
C57 O58 Na1 149.9(7) . 1_545 ?
C57 O58 Na3 96.5(6) . 3_745 ?
Na2 O59 Na3 83.5(2) . 3_745 ?
Na3 O59 Na2 103.0(3) . . ?
Na3 O59 Na3 93.9(3) . 3_745 ?
C57 O59 Na2 121.8(6) . . ?
C57 O59 Na3 85.8(6) . 3_745 ?
C57 O59 Na3 134.7(6) . . ?
C61 O60 Na1 159.0(11) . . ?
N62 C61 O60 118.9(17) . . ?
C61 N62 C63 124.7(15) . . ?
C61 N62 C64 119.6(14) . . ?
C63 N62 C64 115.7(12) . . ?
C71 O70 Na4 154.6(9) . . ?
O70 C71 N72 124.7(12) . . ?
C71 N72 C73 121.1(10) . . ?
C71 N72 C74 122.2(11) . . ?
C74 N72 C73 116.7(10) . . ?

loop_
_geom_bond_atom_site_label_1
_geom_bond_atom_site_label_2
_geom_bond_distance
_geom_bond_site_symmetry_2
_geom_bond_publ_flag
Na1 Na2 3.297(6) . ?
Na1 Na3 3.320(6) 3_755 ?
Na1 O19 2.478(8) . ?
Na1 O28 2.333(8) 2_645 ?
Na1 O48 2.299(8) 4_656 ?
Na1 O58 2.250(8) 1_565 ?
Na1 O60 2.349(11) . ?
C1 C2 1.385(13) . ?
C1 C6 1.406(12) . ?
C1 C11 1.474(12) . ?
Na2 Na2 3.482(7) 3_755 ?
Na2 Na3 3.295(6) 3_745 ?
Na2 Na3 3.640(6) . ?
Na2 C17 2.779(11) 3_755 ?
Na2 O18 2.419(7) 3_755 ?
Na2 O19 2.258(8) . ?
Na2 O19 2.520(7) 3_755 ?
Na2 C27 2.803(11) 2_645 ?
Na2 O28 2.565(8) 2_645 ?
Na2 O29 2.422(7) 2_645 ?
Na2 O59 2.351(8) . ?
C2 C3 1.382(13) . ?
Na3 Na1 3.320(6) 3_755 ?
Na3 Na2 3.295(6) 3_745 ?
Na3 Na3 3.578(8) 3_745 ?
Na3 Na4 3.126(6) 1_545 ?
Na3 O29 2.581(9) 4_655 ?
Na3 C47 2.741(11) 2_654 ?
Na3 O48 2.421(8) 2_654 ?
Na3 O49 2.538(8) 2_654 ?
Na3 C57 2.794(10) 3_745 ?
Na3 O58 2.357(8) 3_745 ?
Na3 O59 2.590(7) 3_745 ?
Na3 O59 2.300(7) . ?
C3 C4 1.404(12) . ?
C3 C21 1.482(13) . ?
Na4 Na2 3.640(5) 3_755 ?
Na4 Na3 3.126(6) 1_565 ?
Na4 O18 2.203(8) . ?
Na4 O29 2.272(8) 4_665 ?
Na4 O49 2.247(9) 2_664 ?
Na4 O70 2.226(9) . ?
C4 C5 1.420(12) . ?
C4 C8 1.430(12) 3_655 ?
C5 C5 1.439(17) 3_655 ?
C5 C6 1.431(12) . ?
C6 C7 1.431(12) . ?
C7 C8 1.357(12) . ?
C8 C4 1.430(12) 3_655 ?
C11 C12 1.389(13) . ?
C11 C16 1.399(12) . ?
C12 C13 1.399(12) . ?
C13 C14 1.371(13) . ?
C14 C15 1.379(13) . ?
C14 C17 1.527(13) . ?
C15 C16 1.385(13) . ?
C17 Na2 2.779(11) 3_755 ?
C17 O18 1.229(12) . ?
C17 O19 1.265(11) . ?
O18 Na2 2.419(7) 3_755 ?
O19 Na2 2.520(7) 3_755 ?
C21 C22 1.420(13) . ?
C21 C26 1.400(13) . ?
C22 C23 1.363(13) . ?
C23 C24 1.389(13) . ?
C24 C25 1.399(14) . ?
C24 C27 1.512(13) . ?
C25 C26 1.380(13) . ?
C27 Na2 2.803(11) 2_655 ?
C27 O28 1.232(12) . ?
C27 O29 1.275(13) . ?
O28 Na1 2.333(8) 2_655 ?
O28 Na2 2.565(8) 2_655 ?
O29 Na2 2.422(7) 2_655 ?
O29 Na3 2.581(9) 4_556 ?
O29 Na4 2.272(8) 4_566 ?
C31 C32 1.399(12) . ?
C31 C36 1.435(13) . ?
C31 C41 1.452(12) . ?
C32 C33 1.382(13) . ?
C33 C34 1.418(13) . ?
C33 C51 1.481(13) . ?
C34 C35 1.438(13) . ?
C34 C37 1.412(13) . ?
C35 C35 1.460(17) 3_645 ?
C35 C36 1.408(13) . ?
C36 C38 1.422(12) . ?
C37 C38 1.353(12) 3_645 ?
C38 C37 1.353(12) 3_645 ?
C41 C42 1.419(13) . ?
C41 C46 1.402(12) . ?
C42 C43 1.367(13) . ?
C43 C44 1.399(13) . ?
C44 C45 1.382(13) . ?
C44 C47 1.534(14) . ?
C45 C46 1.373(13) . ?
C47 Na3 2.741(11) 2_644 ?
C47 O48 1.264(12) . ?
C47 O49 1.252(13) . ?
O48 Na1 2.299(8) 4 ?
O48 Na3 2.421(8) 2_644 ?
O49 Na3 2.538(8) 2_644 ?
O49 Na4 2.246(9) 2_634 ?
C51 C52 1.389(13) . ?
C51 C56 1.392(13) . ?
C52 C53 1.361(13) . ?
C53 C54 1.412(12) . ?
C54 C55 1.367(13) . ?
C54 C57 1.502(13) . ?
C55 C56 1.395(13) . ?
C57 Na3 2.794(10) 3_745 ?
C57 O58 1.258(11) . ?
C57 O59 1.255(11) . ?
O58 Na1 2.250(8) 1_545 ?
O58 Na3 2.357(8) 3_745 ?
O59 Na3 2.590(7) 3_745 ?
O60 C61 1.301(18) . ?
C61 N62 1.285(16) . ?
N62 C63 1.391(15) . ?
N62 C64 1.483(17) . ?
O70 C71 1.237(13) . ?
C71 N72 1.313(14) . ?
N72 C73 1.462(14) . ?
N72 C74 1.453(14) . ?
